data_7106622
loop_
_publ_author_name
'Masumi Itazaki'
'Masahiro Kamitani'
'Hiroshi Nakazawa'

_publ_section_title
;
 Trans-selective hydrogermylation of alkynes promoted by methyliron and
 bis(germyl)hydridoiron complexes as a catalyst precursor
;
_journal_name_full Chem.Commun.
_journal_page_first 7854
_journal_paper_doi 10.1039/c1cc12530c
_journal_volume 47
_journal_year 2011
_chemical_formula_moiety 'C42 H36 Fe Ge2 O'
_chemical_formula_sum 'C42 H36 Fe Ge2 O'
_chemical_formula_weight 757.74
_space_group_IT_number 2
_symmetry_cell_setting triclinic
_symmetry_space_group_name_Hall '-P 1'
_symmetry_space_group_name_H-M 'P -1'
_audit_creation_method SHELXL-97
_cell_angle_alpha 88.061(9)
_cell_angle_beta 87.698(8)
_cell_angle_gamma 74.396(7)
_cell_formula_units_Z 4
_cell_length_a 12.931(2)
_cell_length_b 14.400(2)
_cell_length_c 19.151(3)
_cell_measurement_reflns_used 14656
_cell_measurement_temperature 200(2)
_cell_measurement_theta_max 27.4835
_cell_measurement_theta_min 4.0511
_cell_volume 3430.9(9)
_computing_cell_refinement CrystalClear
_computing_data_collection 'CrystalClear (Rigaku, 2001)'
_computing_molecular_graphics 'Ortep-3 for Windows (Farrugia, 1997)'
_computing_publication_material SHELXL97
_computing_structure_refinement 'SHELXL-97 (Sheldrick, 1997)'
_computing_structure_solution 'SIR97 (Altomare <i>et al.</i>, 1999)'
_diffrn_detector_area_resol_mean 7.32
_diffrn_measured_fraction_theta_full 0.967
_diffrn_measured_fraction_theta_max 0.967
_diffrn_measurement_device_type 'Rigaku/MSC Mercury CCD'
_diffrn_measurement_method \w
_diffrn_radiation_type MoK\a
_diffrn_radiation_wavelength 0.71070
_diffrn_reflns_av_R_equivalents 0.0381
_diffrn_reflns_limit_h_max 15
_diffrn_reflns_limit_h_min -16
_diffrn_reflns_limit_k_max 16
_diffrn_reflns_limit_k_min -18
_diffrn_reflns_limit_l_max 20
_diffrn_reflns_limit_l_min -24
_diffrn_reflns_number 31455
_diffrn_reflns_theta_full 26.50
_diffrn_reflns_theta_max 26.50
_diffrn_reflns_theta_min 4.05
_exptl_absorpt_coefficient_mu 2.190
_exptl_absorpt_correction_T_max 0.8107
_exptl_absorpt_correction_T_min 0.5791
_exptl_absorpt_correction_type multi-scan
_exptl_absorpt_process_details '(Jacobson, 1998)'
_exptl_crystal_colour Yellow
_exptl_crystal_density_diffrn 1.467
_exptl_crystal_density_method 'not measured'
_exptl_crystal_description Prism
_exptl_crystal_F_000 1544
_exptl_crystal_size_max 0.28
_exptl_crystal_size_mid 0.28
_exptl_crystal_size_min 0.10
_refine_diff_density_max 1.269
_refine_diff_density_min -0.796
_refine_diff_density_rms 0.127
_refine_ls_extinction_method none
_refine_ls_goodness_of_fit_ref 1.032
_refine_ls_hydrogen_treatment constr
_refine_ls_matrix_type full
_refine_ls_number_parameters 829
_refine_ls_number_reflns 13765
_refine_ls_number_restraints 12
_refine_ls_restrained_S_all 1.034
_refine_ls_R_factor_all 0.0895
_refine_ls_R_factor_gt 0.0802
_refine_ls_shift/su_max 0.000
_refine_ls_shift/su_mean 0.000
_refine_ls_structure_factor_coef Fsqd
_refine_ls_weighting_details 'calc w=1/[\s^2^(Fo^2^)+(0.0000P)^2^+55.1293P] where P=(Fo^2^+2Fc^2^)/3'
_refine_ls_weighting_scheme calc
_refine_ls_wR_factor_gt 0.1833
_refine_ls_wR_factor_ref 0.1877
_reflns_number_gt 12351
_reflns_number_total 13765
_reflns_threshold_expression >2sigma(I)
_cod_data_source_file c1cc12530c.txt
_cod_data_source_block KAM356
_cod_original_cell_volume 3431.0(10)
_cod_original_sg_symbol_H-M P-1
_cod_database_code 7106622

loop_
_symmetry_equiv_pos_as_xyz
'x, y, z'
'-x, -y, -z'

loop_
_atom_site_label
_atom_site_type_symbol
_atom_site_fract_x
_atom_site_fract_y
_atom_site_fract_z
_atom_site_U_iso_or_equiv
_atom_site_adp_type
_atom_site_occupancy
_atom_site_symmetry_multiplicity
_atom_site_calc_flag
_atom_site_refinement_flags
_atom_site_disorder_assembly
_atom_site_disorder_group
Fe1 Fe 0.87084(8) 0.61048(7) 0.29646(5) 0.0254(2) Uani 1 1 d . . .
H1F H 0.7889 0.7100 0.2897 0.033 Uiso 1 1 d . . .
O1 O 0.9354(5) 0.5980(5) 0.4401(3) 0.0473(15) Uani 1 1 d . . .
Ge1 Ge 0.69243(6) 0.60894(5) 0.33704(4) 0.02730(18) Uani 1 1 d . . .
Ge2 Ge 0.90008(6) 0.76990(6) 0.29375(4) 0.02772(18) Uani 1 1 d . . .
C1 C 0.8620(7) 0.5656(6) 0.1945(4) 0.0362(18) Uani 1 1 d . . .
H1A H 0.8054 0.5935 0.1638 0.043 Uiso 1 1 calc R . .
C2 C 0.8643(7) 0.4874(6) 0.2415(5) 0.041(2) Uani 1 1 d . . .
H2A H 0.8107 0.4537 0.2479 0.049 Uiso 1 1 calc R . .
C3 C 0.9603(7) 0.4690(6) 0.2766(5) 0.0399(19) Uani 1 1 d . . .
H3A H 0.9834 0.4198 0.3112 0.048 Uiso 1 1 calc R . .
C4 C 1.0183(6) 0.5357(6) 0.2525(4) 0.0370(18) Uani 1 1 d . . .
H4A H 1.0857 0.5392 0.2684 0.044 Uiso 1 1 calc R . .
C5 C 0.9567(7) 0.5961(6) 0.2001(4) 0.0357(17) Uani 1 1 d . . .
H5A H 0.9755 0.6468 0.1741 0.043 Uiso 1 1 calc R . .
C6 C 0.9063(6) 0.6065(5) 0.3839(4) 0.0333(17) Uani 1 1 d . . .
C7 C 0.6036(6) 0.6170(6) 0.2548(4) 0.0320(16) Uani 1 1 d . . .
C8 C 0.5734(6) 0.7045(5) 0.2161(4) 0.0356(17) Uani 1 1 d . . .
H8A H 0.5924 0.7596 0.2314 0.043 Uiso 1 1 calc R . .
C9 C 0.5162(7) 0.7108(6) 0.1559(5) 0.042(2) Uani 1 1 d . . .
H9A H 0.4970 0.7701 0.1300 0.050 Uiso 1 1 calc R . .
C10 C 0.4863(7) 0.6317(7) 0.1326(5) 0.044(2) Uani 1 1 d . . .
H10A H 0.4451 0.6371 0.0919 0.053 Uiso 1 1 calc R . .
C11 C 0.5178(7) 0.5445(6) 0.1697(5) 0.043(2) Uani 1 1 d . . .
H11A H 0.5001 0.4892 0.1536 0.052 Uiso 1 1 calc R . .
C12 C 0.5750(7) 0.5383(6) 0.2303(4) 0.0374(18) Uani 1 1 d . . .
H12A H 0.5950 0.4786 0.2556 0.045 Uiso 1 1 calc R . .
C13 C 0.6882(7) 0.4908(6) 0.3911(4) 0.0368(18) Uani 1 1 d . . .
C14 C 0.5896(7) 0.4745(7) 0.4072(5) 0.044(2) Uani 1 1 d . . .
H14A H 0.5268 0.5196 0.3908 0.053 Uiso 1 1 calc R . .
C15 C 0.5789(9) 0.3950(8) 0.4463(5) 0.055(3) Uani 1 1 d . . .
H15A H 0.5096 0.3861 0.4563 0.066 Uiso 1 1 calc R . .
C16 C 0.6694(10) 0.3281(7) 0.4711(5) 0.054(3) Uani 1 1 d . . .
H16A H 0.6631 0.2721 0.4967 0.065 Uiso 1 1 calc R . .
C17 C 0.7705(9) 0.3451(7) 0.4575(5) 0.052(2) Uani 1 1 d . . .
H17A H 0.8332 0.3019 0.4757 0.063 Uiso 1 1 calc R . .
C18 C 0.7786(8) 0.4239(6) 0.4179(4) 0.0413(19) Uani 1 1 d . . .
H18A H 0.8476 0.4336 0.4083 0.050 Uiso 1 1 calc R . .
C19 C 0.6188(6) 0.7145(6) 0.3989(4) 0.0329(16) Uani 1 1 d U . .
C20 C 0.6566(8) 0.7218(9) 0.4633(5) 0.066(3) Uani 1 1 d . . .
H20A H 0.7201 0.6750 0.4766 0.080 Uiso 1 1 calc R . .
C21 C 0.6101(9) 0.7913(11) 0.5101(6) 0.080(4) Uani 1 1 d . . .
H21A H 0.6382 0.7899 0.5553 0.096 Uiso 1 1 calc R . .
C22 C 0.5232(10) 0.8623(8) 0.4907(6) 0.066(3) Uani 1 1 d . . .
H22A H 0.4950 0.9161 0.5198 0.079 Uiso 1 1 calc R . .
C23 C 0.4759(11) 0.8554(10) 0.4279(6) 0.091(4) Uani 1 1 d U . .
H23A H 0.4104 0.9007 0.4159 0.109 Uiso 1 1 calc R . .
C24 C 0.5250(10) 0.7817(9) 0.3825(6) 0.075(3) Uani 1 1 d U . .
H24A H 0.4930 0.7779 0.3393 0.090 Uiso 1 1 calc R . .
C25 C 1.0576(6) 0.7536(6) 0.2873(4) 0.0333(16) Uani 1 1 d . . .
C26 C 1.1202(8) 0.7298(9) 0.3443(5) 0.056(3) Uani 1 1 d . . .
H26A H 1.0882 0.7198 0.3885 0.067 Uiso 1 1 calc R . .
C27 C 1.2313(8) 0.7197(9) 0.3386(5) 0.062(3) Uani 1 1 d . . .
H27A H 1.2732 0.7066 0.3792 0.074 Uiso 1 1 calc R . .
C28 C 1.2797(7) 0.7288(7) 0.2742(5) 0.048(2) Uani 1 1 d . . .
H28A H 1.3553 0.7195 0.2697 0.057 Uiso 1 1 calc R . .
C29 C 1.2167(7) 0.7518(6) 0.2163(5) 0.0416(19) Uani 1 1 d . . .
H29A H 1.2485 0.7585 0.1715 0.050 Uiso 1 1 calc R . .
C30 C 1.1071(6) 0.7650(6) 0.2238(4) 0.0337(17) Uani 1 1 d . . .
H30A H 1.0644 0.7825 0.1838 0.040 Uiso 1 1 calc R . .
C31 C 0.8395(6) 0.8497(6) 0.2120(4) 0.0338(17) Uani 1 1 d . . .
C32 C 0.7737(7) 0.8249(7) 0.1664(4) 0.043(2) Uani 1 1 d . . .
H32A H 0.7603 0.7633 0.1714 0.051 Uiso 1 1 calc R . .
C33 C 0.7251(8) 0.8876(8) 0.1124(5) 0.056(3) Uani 1 1 d . . .
H33A H 0.6781 0.8689 0.0822 0.067 Uiso 1 1 calc R . .
C34 C 0.7450(8) 0.9742(8) 0.1033(5) 0.059(3) Uani 1 1 d . . .
H34A H 0.7122 1.0165 0.0665 0.071 Uiso 1 1 calc R . .
C35 C 0.8131(9) 1.0019(8) 0.1471(6) 0.063(3) Uani 1 1 d . . .
H35A H 0.8274 1.0630 0.1406 0.076 Uiso 1 1 calc R . .
C36 C 0.8605(7) 0.9394(7) 0.2011(5) 0.048(2) Uani 1 1 d . . .
H36A H 0.9079 0.9581 0.2310 0.057 Uiso 1 1 calc R . .
C37 C 0.8411(7) 0.8531(6) 0.3740(4) 0.0379(18) Uani 1 1 d . . .
C38 C 0.7609(10) 0.9370(9) 0.3626(6) 0.075(4) Uani 1 1 d . . .
H38A H 0.7287 0.9494 0.3184 0.090 Uiso 1 1 calc R . .
C39 C 0.7269(13) 1.0034(11) 0.4151(8) 0.100(5) Uani 1 1 d . . .
H39A H 0.6732 1.0615 0.4058 0.120 Uiso 1 1 calc R . .
C40 C 0.7684(11) 0.9873(11) 0.4789(8) 0.085(4) Uani 1 1 d . . .
H40A H 0.7444 1.0335 0.5144 0.102 Uiso 1 1 calc R . .
C41 C 0.8448(10) 0.9045(10) 0.4920(6) 0.072(3) Uani 1 1 d . . .
H41A H 0.8724 0.8911 0.5376 0.087 Uiso 1 1 calc R . .
C42 C 0.8830(9) 0.8391(8) 0.4394(5) 0.059(3) Uani 1 1 d . . .
H42A H 0.9396 0.7831 0.4489 0.071 Uiso 1 1 calc R . .
Fe2 Fe 0.37566(8) 0.11646(7) 0.20174(5) 0.0265(2) Uani 1 1 d . . .
Ge3 Ge 0.38762(6) 0.28143(5) 0.20696(4) 0.02759(18) Uani 1 1 d . . .
Ge4 Ge 0.20331(6) 0.10668(5) 0.16360(4) 0.02587(18) Uani 1 1 d . . .
O2 O 0.4438(6) 0.1107(5) 0.0559(4) 0.0586(18) Uani 1 1 d . . .
C43 C 0.3619(7) 0.0572(6) 0.3023(4) 0.041(2) Uani 1 1 d . . .
H43A H 0.3003 0.0753 0.3327 0.050 Uiso 1 1 calc R . .
C44 C 0.4488(7) 0.0999(6) 0.2994(4) 0.0392(19) Uani 1 1 d . . .
H44A H 0.4558 0.1513 0.3270 0.047 Uiso 1 1 calc R . .
C45 C 0.5237(7) 0.0514(6) 0.2473(5) 0.042(2) Uani 1 1 d . . .
H45A H 0.5897 0.0645 0.2332 0.051 Uiso 1 1 calc R . .
C46 C 0.4803(7) -0.0207(6) 0.2205(5) 0.046(2) Uani 1 1 d . . .
H46A H 0.5140 -0.0651 0.1855 0.055 Uiso 1 1 calc R . .
C47 C 0.3814(8) -0.0163(6) 0.2532(5) 0.043(2) Uani 1 1 d . . .
H47A H 0.3354 -0.0557 0.2440 0.052 Uiso 1 1 calc R . .
C48 C 0.4131(7) 0.1172(6) 0.1133(5) 0.0373(18) Uani 1 1 d . . .
C49 C 0.5394(6) 0.2783(6) 0.2101(4) 0.0339(17) Uani 1 1 d . . .
C50 C 0.5975(7) 0.2833(7) 0.1495(5) 0.043(2) Uani 1 1 d . . .
H50A H 0.5629 0.2905 0.1061 0.051 Uiso 1 1 calc R . .
C51 C 0.7091(8) 0.2781(8) 0.1505(6) 0.058(3) Uani 1 1 d . . .
H51A H 0.7477 0.2825 0.1078 0.070 Uiso 1 1 calc R . .
C52 C 0.7619(8) 0.2666(8) 0.2132(6) 0.062(3) Uani 1 1 d . . .
H52A H 0.8366 0.2617 0.2143 0.075 Uiso 1 1 calc R . .
C53 C 0.7018(7) 0.2626(7) 0.2741(5) 0.047(2) Uani 1 1 d . . .
H53A H 0.7358 0.2554 0.3178 0.057 Uiso 1 1 calc R . .
C54 C 0.5937(7) 0.2689(7) 0.2725(5) 0.0417(19) Uani 1 1 d . . .
H54A H 0.5548 0.2668 0.3155 0.050 Uiso 1 1 calc R . .
C55 C 0.3170(6) 0.3435(5) 0.2929(4) 0.0302(15) Uani 1 1 d . . .
C56 C 0.2330(6) 0.3165(6) 0.3271(4) 0.0348(17) Uani 1 1 d . . .
H56A H 0.2114 0.2634 0.3105 0.042 Uiso 1 1 calc R . .
C57 C 0.1791(7) 0.3652(7) 0.3856(4) 0.044(2) Uani 1 1 d . . .
H57A H 0.1228 0.3442 0.4087 0.052 Uiso 1 1 calc R . .
C58 C 0.2074(8) 0.4427(8) 0.4092(5) 0.054(3) Uani 1 1 d . . .
H58A H 0.1677 0.4785 0.4469 0.065 Uiso 1 1 calc R . .
C59 C 0.2930(9) 0.4690(8) 0.3786(5) 0.057(3) Uani 1 1 d . . .
H59A H 0.3167 0.5193 0.3980 0.068 Uiso 1 1 calc R . .
C60 C 0.3463(8) 0.4225(7) 0.3189(5) 0.049(2) Uani 1 1 d . . .
H60A H 0.4022 0.4445 0.2961 0.058 Uiso 1 1 calc R . .
C61 C 0.3304(6) 0.3727(5) 0.1294(4) 0.0318(16) Uani 1 1 d . . .
C62 C 0.3446(9) 0.3504(7) 0.0597(5) 0.056(3) Uani 1 1 d . . .
H62A H 0.3811 0.2864 0.0470 0.067 Uiso 1 1 calc R . .
C63 C 0.3071(9) 0.4189(8) 0.0072(5) 0.063(3) Uani 1 1 d . . .
H63A H 0.3152 0.4010 -0.0404 0.075 Uiso 1 1 calc R . .
C64 C 0.2578(8) 0.5137(8) 0.0248(6) 0.061(3) Uani 1 1 d . . .
H64A H 0.2343 0.5609 -0.0111 0.073 Uiso 1 1 calc R . .
C65 C 0.2429(8) 0.5395(7) 0.0923(6) 0.051(2) Uani 1 1 d . . .
H65A H 0.2098 0.6045 0.1042 0.061 Uiso 1 1 calc R . .
C66 C 0.2776(7) 0.4679(6) 0.1450(5) 0.0404(19) Uani 1 1 d . . .
H66A H 0.2644 0.4852 0.1926 0.048 Uiso 1 1 calc R . .
C67 C 0.2071(7) -0.0098(5) 0.1107(4) 0.0333(17) Uani 1 1 d . . .
C68 C 0.3005(8) -0.0711(6) 0.0814(4) 0.041(2) Uani 1 1 d . . .
H68A H 0.3684 -0.0599 0.0885 0.049 Uiso 1 1 calc R . .
C69 C 0.2939(10) -0.1486(6) 0.0420(4) 0.055(3) Uani 1 1 d . . .
H69A H 0.3577 -0.1910 0.0232 0.065 Uiso 1 1 calc R . .
C70 C 0.1961(12) -0.1644(7) 0.0300(5) 0.068(4) Uani 1 1 d . . .
H70A H 0.1924 -0.2172 0.0028 0.082 Uiso 1 1 calc R . .
C71 C 0.1031(10) -0.1036(7) 0.0576(5) 0.055(3) Uani 1 1 d . . .
H71A H 0.0353 -0.1142 0.0492 0.066 Uiso 1 1 calc R . .
C72 C 0.1093(8) -0.0266(6) 0.0979(4) 0.0412(19) Uani 1 1 d . . .
H72A H 0.0452 0.0150 0.1169 0.049 Uiso 1 1 calc R . .
C73 C 0.1066(6) 0.1027(6) 0.2455(4) 0.0307(16) Uani 1 1 d . . .
C74 C 0.1024(8) 0.0150(6) 0.2775(5) 0.043(2) Uani 1 1 d . . .
H74A H 0.1444 -0.0436 0.2582 0.051 Uiso 1 1 calc R . .
C75 C 0.0385(9) 0.0119(8) 0.3363(5) 0.055(3) Uani 1 1 d . . .
H75A H 0.0379 -0.0485 0.3577 0.066 Uiso 1 1 calc R . .
C76 C -0.0247(8) 0.0963(9) 0.3641(5) 0.058(3) Uani 1 1 d . . .
H76A H -0.0695 0.0939 0.4043 0.070 Uiso 1 1 calc R . .
C77 C -0.0230(7) 0.1830(8) 0.3341(5) 0.050(2) Uani 1 1 d . . .
H77A H -0.0657 0.2411 0.3537 0.060 Uiso 1 1 calc R . .
C78 C 0.0415(7) 0.1860(6) 0.2746(5) 0.0405(19) Uani 1 1 d . . .
H78A H 0.0410 0.2467 0.2533 0.049 Uiso 1 1 calc R . .
C79 C 0.1299(6) 0.2145(5) 0.1019(4) 0.0273(15) Uani 1 1 d . . .
C80 C 0.1071(8) 0.1979(6) 0.0343(4) 0.042(2) Uani 1 1 d . . .
H80A H 0.1272 0.1338 0.0178 0.051 Uiso 1 1 calc R . .
C81 C 0.0554(9) 0.2727(7) -0.0100(5) 0.054(3) Uani 1 1 d . . .
H81A H 0.0428 0.2600 -0.0569 0.065 Uiso 1 1 calc R . .
C82 C 0.0221(8) 0.3661(6) 0.0143(5) 0.050(2) Uani 1 1 d . . .
H82A H -0.0168 0.4173 -0.0148 0.060 Uiso 1 1 calc R . .
C83 C 0.0464(8) 0.3837(6) 0.0818(5) 0.045(2) Uani 1 1 d . . .
H83A H 0.0265 0.4477 0.0984 0.054 Uiso 1 1 calc R . .
C84 C 0.0986(7) 0.3098(6) 0.1239(4) 0.0381(18) Uani 1 1 d . . .
H84A H 0.1143 0.3232 0.1700 0.046 Uiso 1 1 calc R . .

loop_
_atom_site_aniso_label
_atom_site_aniso_U_11
_atom_site_aniso_U_22
_atom_site_aniso_U_33
_atom_site_aniso_U_23
_atom_site_aniso_U_13
_atom_site_aniso_U_12
Fe1 0.0209(5) 0.0252(5) 0.0282(5) 0.0004(4) 0.0017(4) -0.0033(4)
O1 0.048(4) 0.055(4) 0.033(3) 0.005(3) -0.005(3) -0.004(3)
Ge1 0.0223(4) 0.0255(4) 0.0321(4) 0.0013(3) 0.0021(3) -0.0036(3)
Ge2 0.0260(4) 0.0302(4) 0.0270(4) 0.0035(3) -0.0021(3) -0.0078(3)
C1 0.037(4) 0.041(4) 0.028(4) -0.011(3) 0.000(3) -0.005(4)
C2 0.042(5) 0.028(4) 0.051(5) -0.011(4) 0.017(4) -0.009(3)
C3 0.036(4) 0.026(4) 0.052(5) -0.007(3) 0.004(4) 0.002(3)
C4 0.023(4) 0.039(4) 0.041(4) -0.012(3) 0.008(3) 0.005(3)
C5 0.042(4) 0.037(4) 0.026(4) -0.006(3) 0.011(3) -0.008(3)
C6 0.031(4) 0.029(4) 0.037(4) 0.004(3) 0.004(3) -0.003(3)
C7 0.022(3) 0.036(4) 0.036(4) 0.000(3) 0.002(3) -0.004(3)
C8 0.036(4) 0.025(4) 0.048(5) 0.000(3) 0.003(4) -0.011(3)
C9 0.043(5) 0.034(4) 0.044(5) 0.005(4) -0.011(4) -0.002(4)
C10 0.040(5) 0.046(5) 0.045(5) -0.006(4) -0.009(4) -0.007(4)
C11 0.047(5) 0.041(5) 0.050(5) -0.007(4) -0.001(4) -0.023(4)
C12 0.035(4) 0.035(4) 0.046(5) 0.000(3) -0.004(4) -0.016(3)
C13 0.047(5) 0.029(4) 0.033(4) -0.003(3) 0.005(3) -0.007(3)
C14 0.042(5) 0.051(5) 0.044(5) 0.007(4) 0.004(4) -0.022(4)
C15 0.070(7) 0.060(6) 0.046(5) -0.005(5) 0.014(5) -0.038(6)
C16 0.091(8) 0.047(5) 0.033(5) 0.009(4) 0.005(5) -0.035(6)
C17 0.072(7) 0.036(5) 0.040(5) 0.011(4) 0.002(5) -0.001(5)
C18 0.055(5) 0.029(4) 0.036(4) 0.003(3) -0.001(4) -0.004(4)
C19 0.025(3) 0.037(4) 0.032(4) 0.004(3) 0.004(3) -0.001(3)
C20 0.043(5) 0.083(8) 0.049(6) -0.018(5) -0.005(4) 0.027(5)
C21 0.053(7) 0.121(11) 0.051(6) -0.042(7) 0.003(5) 0.008(7)
C22 0.090(9) 0.044(6) 0.053(6) -0.015(5) 0.024(6) 0.000(6)
C23 0.086(7) 0.087(7) 0.058(6) -0.004(6) 0.003(6) 0.048(6)
C24 0.065(5) 0.081(6) 0.048(5) -0.002(4) -0.004(4) 0.034(5)
C25 0.035(4) 0.033(4) 0.035(4) 0.003(3) -0.002(3) -0.014(3)
C26 0.041(5) 0.098(8) 0.034(5) 0.021(5) 0.000(4) -0.032(5)
C27 0.035(5) 0.102(9) 0.051(6) 0.018(6) -0.025(4) -0.022(5)
C28 0.026(4) 0.054(6) 0.065(6) 0.008(5) 0.000(4) -0.014(4)
C29 0.037(4) 0.038(5) 0.048(5) 0.004(4) 0.005(4) -0.010(4)
C30 0.030(4) 0.039(4) 0.034(4) 0.001(3) 0.002(3) -0.014(3)
C31 0.025(4) 0.039(4) 0.033(4) 0.005(3) 0.000(3) -0.003(3)
C32 0.040(5) 0.049(5) 0.037(5) 0.009(4) -0.010(4) -0.008(4)
C33 0.047(5) 0.080(8) 0.030(5) 0.012(5) -0.006(4) 0.001(5)
C34 0.050(6) 0.063(7) 0.050(6) 0.031(5) 0.001(5) 0.006(5)
C35 0.062(7) 0.044(6) 0.078(8) 0.029(5) -0.001(6) -0.008(5)
C36 0.039(5) 0.042(5) 0.059(6) 0.011(4) -0.005(4) -0.007(4)
C37 0.032(4) 0.049(5) 0.035(4) -0.006(4) -0.002(3) -0.015(4)
C38 0.062(7) 0.088(9) 0.048(6) -0.010(6) 0.003(5) 0.026(6)
C39 0.107(12) 0.087(10) 0.075(9) -0.017(8) 0.016(8) 0.029(9)
C40 0.067(8) 0.088(10) 0.099(11) -0.051(8) 0.037(8) -0.018(7)
C41 0.074(8) 0.099(10) 0.051(6) -0.033(6) 0.006(6) -0.031(7)
C42 0.056(6) 0.067(7) 0.044(5) -0.016(5) -0.010(4) 0.006(5)
Fe2 0.0267(5) 0.0223(5) 0.0297(5) 0.0000(4) -0.0066(4) -0.0043(4)
Ge3 0.0295(4) 0.0265(4) 0.0277(4) -0.0025(3) -0.0015(3) -0.0088(3)
Ge4 0.0280(4) 0.0212(4) 0.0283(4) -0.0020(3) -0.0064(3) -0.0055(3)
O2 0.073(5) 0.053(4) 0.044(4) -0.008(3) 0.017(3) -0.010(4)
C43 0.047(5) 0.046(5) 0.034(4) 0.021(4) -0.015(4) -0.018(4)
C44 0.045(5) 0.027(4) 0.043(5) 0.005(3) -0.024(4) -0.002(3)
C45 0.044(5) 0.026(4) 0.051(5) 0.008(3) -0.018(4) 0.003(3)
C46 0.042(5) 0.022(4) 0.065(6) 0.006(4) -0.015(4) 0.008(3)
C47 0.054(5) 0.028(4) 0.048(5) 0.016(4) -0.018(4) -0.010(4)
C48 0.043(5) 0.025(4) 0.043(5) -0.003(3) -0.003(4) -0.008(3)
C49 0.029(4) 0.033(4) 0.040(4) -0.009(3) 0.002(3) -0.010(3)
C50 0.035(4) 0.052(5) 0.045(5) -0.011(4) 0.000(4) -0.016(4)
C51 0.041(5) 0.068(7) 0.068(7) -0.020(5) 0.025(5) -0.019(5)
C52 0.036(5) 0.070(7) 0.079(8) -0.024(6) -0.005(5) -0.008(5)
C53 0.041(5) 0.050(5) 0.057(6) -0.012(4) -0.006(4) -0.020(4)
C54 0.030(4) 0.049(5) 0.048(5) -0.005(4) 0.000(4) -0.013(4)
C55 0.027(4) 0.028(4) 0.032(4) -0.002(3) -0.002(3) -0.001(3)
C56 0.034(4) 0.033(4) 0.037(4) -0.003(3) -0.004(3) -0.007(3)
C57 0.037(5) 0.060(6) 0.028(4) -0.003(4) 0.010(3) -0.005(4)
C58 0.048(5) 0.064(6) 0.037(5) -0.016(4) 0.001(4) 0.008(5)
C59 0.061(6) 0.055(6) 0.055(6) -0.024(5) 0.002(5) -0.014(5)
C60 0.045(5) 0.052(6) 0.054(6) -0.019(4) 0.005(4) -0.022(4)
C61 0.031(4) 0.028(4) 0.035(4) 0.002(3) -0.005(3) -0.006(3)
C62 0.067(7) 0.047(6) 0.041(5) 0.005(4) 0.000(5) 0.007(5)
C63 0.068(7) 0.074(7) 0.033(5) 0.012(5) 0.003(5) 0.000(6)
C64 0.049(6) 0.053(6) 0.071(7) 0.033(5) -0.001(5) -0.002(5)
C65 0.047(5) 0.035(5) 0.068(7) 0.010(4) -0.003(5) -0.007(4)
C66 0.040(5) 0.034(4) 0.046(5) 0.000(4) -0.002(4) -0.009(4)
C67 0.048(5) 0.021(3) 0.028(4) -0.001(3) -0.011(3) -0.004(3)
C68 0.063(6) 0.025(4) 0.027(4) 0.004(3) -0.008(4) 0.000(4)
C69 0.104(9) 0.026(4) 0.030(4) -0.004(3) 0.000(5) -0.011(5)
C70 0.152(13) 0.032(5) 0.027(5) -0.007(4) -0.011(6) -0.033(7)
C71 0.083(8) 0.051(6) 0.041(5) 0.000(4) -0.024(5) -0.032(6)
C72 0.054(5) 0.032(4) 0.041(5) 0.000(3) -0.013(4) -0.016(4)
C73 0.026(4) 0.034(4) 0.035(4) -0.007(3) -0.010(3) -0.011(3)
C74 0.056(6) 0.035(4) 0.041(5) 0.001(4) -0.004(4) -0.020(4)
C75 0.074(7) 0.057(6) 0.047(5) 0.009(5) -0.011(5) -0.041(6)
C76 0.050(6) 0.089(8) 0.042(5) -0.002(5) 0.006(4) -0.031(6)
C77 0.037(5) 0.062(6) 0.048(5) -0.009(4) 0.006(4) -0.010(4)
C78 0.034(4) 0.041(5) 0.047(5) -0.001(4) -0.005(4) -0.009(4)
C79 0.022(3) 0.024(3) 0.035(4) 0.000(3) -0.008(3) -0.003(3)
C80 0.064(6) 0.027(4) 0.037(4) -0.001(3) -0.013(4) -0.012(4)
C81 0.082(7) 0.047(5) 0.041(5) 0.016(4) -0.035(5) -0.028(5)
C82 0.051(5) 0.031(4) 0.061(6) 0.018(4) -0.017(5) 0.000(4)
C83 0.050(5) 0.027(4) 0.057(6) -0.003(4) 0.004(4) -0.008(4)
C84 0.042(5) 0.036(4) 0.035(4) -0.003(3) -0.005(3) -0.008(4)

loop_
_atom_type_symbol
_atom_type_description
_atom_type_scat_dispersion_real
_atom_type_scat_dispersion_imag
_atom_type_scat_source
C C 0.0033 0.0016 'International Tables Vol C Tables 4.2.6.8 and 6.1.1.4'
H H 0.0000 0.0000 'International Tables Vol C Tables 4.2.6.8 and 6.1.1.4'
Fe Fe 0.3463 0.8444 'International Tables Vol C Tables 4.2.6.8 and 6.1.1.4'
Ge Ge 0.1547 1.8001 'International Tables Vol C Tables 4.2.6.8 and 6.1.1.4'
O O 0.0106 0.0060 'International Tables Vol C Tables 4.2.6.8 and 6.1.1.4'

loop_
_geom_angle_atom_site_label_1
_geom_angle_atom_site_label_2
_geom_angle_atom_site_label_3
_geom_angle
_geom_angle_site_symmetry_1
_geom_angle_site_symmetry_3
_geom_angle_publ_flag
C6 Fe1 C4 99.2(3) . . ?
C6 Fe1 C3 94.7(4) . . ?
C4 Fe1 C3 39.9(3) . . ?
C6 Fe1 C1 159.9(3) . . ?
C4 Fe1 C1 66.1(3) . . ?
C3 Fe1 C1 65.2(3) . . ?
C6 Fe1 C5 134.5(3) . . ?
C4 Fe1 C5 39.8(3) . . ?
C3 Fe1 C5 66.4(3) . . ?
C1 Fe1 C5 39.5(3) . . ?
C6 Fe1 C2 123.5(4) . . ?
C4 Fe1 C2 66.4(3) . . ?
C3 Fe1 C2 38.7(3) . . ?
C1 Fe1 C2 39.2(3) . . ?
C5 Fe1 C2 66.5(3) . . ?
C6 Fe1 Ge1 88.2(3) . . ?
C4 Fe1 Ge1 148.2(2) . . ?
C3 Fe1 Ge1 109.0(2) . . ?
C1 Fe1 Ge1 97.7(2) . . ?
C5 Fe1 Ge1 136.4(2) . . ?
C2 Fe1 Ge1 83.6(2) . . ?
C6 Fe1 Ge2 84.7(3) . . ?
C4 Fe1 Ge2 98.2(2) . . ?
C3 Fe1 Ge2 137.6(2) . . ?
C1 Fe1 Ge2 110.1(2) . . ?
C5 Fe1 Ge2 84.0(2) . . ?
C2 Fe1 Ge2 148.6(2) . . ?
Ge1 Fe1 Ge2 113.33(5) . . ?
C6 Fe1 H1F 102.5(3) . . ?
C4 Fe1 H1F 139.1(2) . . ?
C3 Fe1 H1F 162.0(3) . . ?
C1 Fe1 H1F 97.5(2) . . ?
C5 Fe1 H1F 103.6(2) . . ?
C2 Fe1 H1F 124.4(3) . . ?
Ge1 Fe1 H1F 67.09(4) . . ?
Ge2 Fe1 H1F 50.50(4) . . ?
C19 Ge1 C7 107.5(3) . . ?
C19 Ge1 C13 104.2(3) . . ?
C7 Ge1 C13 107.9(3) . . ?
C19 Ge1 Fe1 115.6(2) . . ?
C7 Ge1 Fe1 108.1(2) . . ?
C13 Ge1 Fe1 113.3(3) . . ?
C31 Ge2 C37 103.7(3) . . ?
C31 Ge2 C25 106.5(3) . . ?
C37 Ge2 C25 107.9(3) . . ?
C31 Ge2 Fe1 113.6(3) . . ?
C37 Ge2 Fe1 117.0(3) . . ?
C25 Ge2 Fe1 107.6(2) . . ?
C31 Ge2 H1F 88.0(2) . . ?
C37 Ge2 H1F 97.4(2) . . ?
C25 Ge2 H1F 146.4(2) . . ?
Fe1 Ge2 H1F 39.49(3) . . ?
C2 C1 C5 109.7(8) . . ?
C2 C1 Fe1 71.2(5) . . ?
C5 C1 Fe1 70.6(4) . . ?
C2 C1 H1A 125.2 . . ?
C5 C1 H1A 125.2 . . ?
Fe1 C1 H1A 124.7 . . ?
C3 C2 C1 107.0(8) . . ?
C3 C2 Fe1 69.8(5) . . ?
C1 C2 Fe1 69.6(4) . . ?
C3 C2 H2A 126.5 . . ?
C1 C2 H2A 126.5 . . ?
Fe1 C2 H2A 125.6 . . ?
C2 C3 C4 109.3(8) . . ?
C2 C3 Fe1 71.5(5) . . ?
C4 C3 Fe1 69.6(4) . . ?
C2 C3 H3A 125.3 . . ?
C4 C3 H3A 125.3 . . ?
Fe1 C3 H3A 125.1 . . ?
C3 C4 C5 107.5(8) . . ?
C3 C4 Fe1 70.5(4) . . ?
C5 C4 Fe1 70.9(4) . . ?
C3 C4 H4A 126.3 . . ?
C5 C4 H4A 126.3 . . ?
Fe1 C4 H4A 124.0 . . ?
C1 C5 C4 106.5(7) . . ?
C1 C5 Fe1 70.0(4) . . ?
C4 C5 Fe1 69.3(4) . . ?
C1 C5 H5A 126.8 . . ?
C4 C5 H5A 126.8 . . ?
Fe1 C5 H5A 125.5 . . ?
O1 C6 Fe1 175.0(7) . . ?
C12 C7 C8 118.0(7) . . ?
C12 C7 Ge1 122.7(6) . . ?
C8 C7 Ge1 119.2(6) . . ?
C9 C8 C7 120.5(7) . . ?
C9 C8 H8A 119.8 . . ?
C7 C8 H8A 119.8 . . ?
C8 C9 C10 121.0(8) . . ?
C8 C9 H9A 119.5 . . ?
C10 C9 H9A 119.5 . . ?
C9 C10 C11 118.9(8) . . ?
C9 C10 H10A 120.5 . . ?
C11 C10 H10A 120.5 . . ?
C12 C11 C10 120.1(8) . . ?
C12 C11 H11A 120.0 . . ?
C10 C11 H11A 120.0 . . ?
C7 C12 C11 121.6(8) . . ?
C7 C12 H12A 119.2 . . ?
C11 C12 H12A 119.2 . . ?
C14 C13 C18 116.9(8) . . ?
C14 C13 Ge1 118.4(7) . . ?
C18 C13 Ge1 124.6(7) . . ?
C13 C14 C15 122.4(9) . . ?
C13 C14 H14A 118.8 . . ?
C15 C14 H14A 118.8 . . ?
C14 C15 C16 120.0(9) . . ?
C14 C15 H15A 120.0 . . ?
C16 C15 H15A 120.0 . . ?
C15 C16 C17 118.6(8) . . ?
C15 C16 H16A 120.7 . . ?
C17 C16 H16A 120.7 . . ?
C18 C17 C16 119.9(9) . . ?
C18 C17 H17A 120.0 . . ?
C16 C17 H17A 120.0 . . ?
C17 C18 C13 122.1(9) . . ?
C17 C18 H18A 118.9 . . ?
C13 C18 H18A 118.9 . . ?
C20 C19 C24 115.7(8) . . ?
C20 C19 Ge1 120.8(6) . . ?
C24 C19 Ge1 123.4(7) . . ?
C21 C20 C19 125.0(10) . . ?
C21 C20 H20A 117.5 . . ?
C19 C20 H20A 117.5 . . ?
C22 C21 C20 118.7(11) . . ?
C22 C21 H21A 120.7 . . ?
C20 C21 H21A 120.7 . . ?
C21 C22 C23 119.1(10) . . ?
C21 C22 H22A 120.5 . . ?
C23 C22 H22A 120.5 . . ?
C22 C23 C24 119.6(11) . . ?
C22 C23 H23A 120.2 . . ?
C24 C23 H23A 120.2 . . ?
C19 C24 C23 121.4(11) . . ?
C19 C24 H24A 119.3 . . ?
C23 C24 H24A 119.3 . . ?
C26 C25 C30 118.0(8) . . ?
C26 C25 Ge2 121.9(6) . . ?
C30 C25 Ge2 120.1(6) . . ?
C25 C26 C27 120.9(8) . . ?
C25 C26 H26A 119.6 . . ?
C27 C26 H26A 119.6 . . ?
C28 C27 C26 120.2(8) . . ?
C28 C27 H27A 119.9 . . ?
C26 C27 H27A 119.9 . . ?
C27 C28 C29 118.9(8) . . ?
C27 C28 H28A 120.6 . . ?
C29 C28 H28A 120.6 . . ?
C28 C29 C30 119.7(8) . . ?
C28 C29 H29A 120.1 . . ?
C30 C29 H29A 120.1 . . ?
C25 C30 C29 122.3(8) . . ?
C25 C30 H30A 118.9 . . ?
C29 C30 H30A 118.9 . . ?
C32 C31 C36 117.2(8) . . ?
C32 C31 Ge2 124.0(6) . . ?
C36 C31 Ge2 118.7(6) . . ?
C31 C32 C33 122.0(9) . . ?
C31 C32 H32A 119.0 . . ?
C33 C32 H32A 119.0 . . ?
C34 C33 C32 120.0(10) . . ?
C34 C33 H33A 120.0 . . ?
C32 C33 H33A 120.0 . . ?
C33 C34 C35 120.3(9) . . ?
C33 C34 H34A 119.9 . . ?
C35 C34 H34A 119.9 . . ?
C34 C35 C36 119.4(10) . . ?
C34 C35 H35A 120.3 . . ?
C36 C35 H35A 120.3 . . ?
C35 C36 C31 121.1(10) . . ?
C35 C36 H36A 119.4 . . ?
C31 C36 H36A 119.4 . . ?
C42 C37 C38 116.6(9) . . ?
C42 C37 Ge2 124.1(7) . . ?
C38 C37 Ge2 118.9(7) . . ?
C37 C38 C39 120.8(11) . . ?
C37 C38 H38A 119.6 . . ?
C39 C38 H38A 119.6 . . ?
C40 C39 C38 121.4(13) . . ?
C40 C39 H39A 119.3 . . ?
C38 C39 H39A 119.3 . . ?
C39 C40 C41 119.1(11) . . ?
C39 C40 H40A 120.4 . . ?
C41 C40 H40A 120.4 . . ?
C40 C41 C42 120.4(12) . . ?
C40 C41 H41A 119.8 . . ?
C42 C41 H41A 119.8 . . ?
C37 C42 C41 121.7(10) . . ?
C37 C42 H42A 119.2 . . ?
C41 C42 H42A 119.2 . . ?
C48 Fe2 C46 93.1(4) . . ?
C48 Fe2 C43 157.0(4) . . ?
C46 Fe2 C43 64.7(4) . . ?
C48 Fe2 C45 101.6(4) . . ?
C46 Fe2 C45 39.6(3) . . ?
C43 Fe2 C45 65.9(4) . . ?
C48 Fe2 C47 119.0(4) . . ?
C46 Fe2 C47 38.5(4) . . ?
C43 Fe2 C47 39.0(3) . . ?
C45 Fe2 C47 66.3(4) . . ?
C48 Fe2 C44 138.6(4) . . ?
C46 Fe2 C44 65.7(3) . . ?
C43 Fe2 C44 39.4(3) . . ?
C45 Fe2 C44 39.5(3) . . ?
C47 Fe2 C44 66.2(3) . . ?
C48 Fe2 Ge4 86.2(3) . . ?
C46 Fe2 Ge4 111.9(3) . . ?
C43 Fe2 Ge4 96.0(2) . . ?
C45 Fe2 Ge4 150.1(2) . . ?
C47 Fe2 Ge4 84.6(3) . . ?
C44 Fe2 Ge4 134.0(3) . . ?
C48 Fe2 Ge3 88.7(3) . . ?
C46 Fe2 Ge3 135.5(3) . . ?
C43 Fe2 Ge3 111.3(3) . . ?
C45 Fe2 Ge3 96.5(2) . . ?
C47 Fe2 Ge3 149.1(3) . . ?
C44 Fe2 Ge3 84.1(2) . . ?
Ge4 Fe2 Ge3 112.63(5) . . ?
C49 Ge3 C55 106.9(3) . . ?
C49 Ge3 C61 105.2(3) . . ?
C55 Ge3 C61 105.8(3) . . ?
C49 Ge3 Fe2 108.0(2) . . ?
C55 Ge3 Fe2 111.4(2) . . ?
C61 Ge3 Fe2 118.8(2) . . ?
C79 Ge4 C73 107.6(3) . . ?
C79 Ge4 C67 104.2(3) . . ?
C73 Ge4 C67 105.2(3) . . ?
C79 Ge4 Fe2 114.4(2) . . ?
C73 Ge4 Fe2 109.9(2) . . ?
C67 Ge4 Fe2 114.9(2) . . ?
C47 C43 C44 109.2(8) . . ?
C47 C43 Fe2 70.7(5) . . ?
C44 C43 Fe2 70.5(5) . . ?
C47 C43 H43A 125.4 . . ?
C44 C43 H43A 125.4 . . ?
Fe2 C43 H43A 125.0 . . ?
C43 C44 C45 107.2(8) . . ?
C43 C44 Fe2 70.1(4) . . ?
C45 C44 Fe2 70.0(5) . . ?
C43 C44 H44A 126.4 . . ?
C45 C44 H44A 126.4 . . ?
Fe2 C44 H44A 125.1 . . ?
C46 C45 C44 106.6(9) . . ?
C46 C45 Fe2 70.2(5) . . ?
C44 C45 Fe2 70.4(5) . . ?
C46 C45 H45A 126.7 . . ?
C44 C45 H45A 126.7 . . ?
Fe2 C45 H45A 124.3 . . ?
C47 C46 C45 109.7(8) . . ?
C47 C46 Fe2 70.9(5) . . ?
C45 C46 Fe2 70.2(4) . . ?
C47 C46 H46A 125.1 . . ?
C45 C46 H46A 125.1 . . ?
Fe2 C46 H46A 125.3 . . ?
C46 C47 C43 107.3(8) . . ?
C46 C47 Fe2 70.6(5) . . ?
C43 C47 Fe2 70.3(5) . . ?
C46 C47 H47A 126.4 . . ?
C43 C47 H47A 126.4 . . ?
Fe2 C47 H47A 124.4 . . ?
O2 C48 Fe2 174.5(8) . . ?
C50 C49 C54 117.2(8) . . ?
C50 C49 Ge3 120.1(6) . . ?
C54 C49 Ge3 122.7(6) . . ?
C49 C50 C51 121.0(9) . . ?
C49 C50 H50A 119.5 . . ?
C51 C50 H50A 119.5 . . ?
C52 C51 C50 120.7(9) . . ?
C52 C51 H51A 119.6 . . ?
C50 C51 H51A 119.6 . . ?
C53 C52 C51 117.5(9) . . ?
C53 C52 H52A 121.2 . . ?
C51 C52 H52A 121.2 . . ?
C54 C53 C52 121.3(9) . . ?
C54 C53 H53A 119.4 . . ?
C52 C53 H53A 119.4 . . ?
C53 C54 C49 122.2(8) . . ?
C53 C54 H54A 118.9 . . ?
C49 C54 H54A 118.9 . . ?
C56 C55 C60 117.3(7) . . ?
C56 C55 Ge3 122.4(6) . . ?
C60 C55 Ge3 120.1(6) . . ?
C55 C56 C57 121.8(8) . . ?
C55 C56 H56A 119.1 . . ?
C57 C56 H56A 119.1 . . ?
C58 C57 C56 119.9(9) . . ?
C58 C57 H57A 120.0 . . ?
C56 C57 H57A 120.0 . . ?
C57 C58 C59 119.9(8) . . ?
C57 C58 H58A 120.0 . . ?
C59 C58 H58A 120.0 . . ?
C58 C59 C60 120.7(9) . . ?
C58 C59 H59A 119.6 . . ?
C60 C59 H59A 119.6 . . ?
C59 C60 C55 120.1(9) . . ?
C59 C60 H60A 120.0 . . ?
C55 C60 H60A 120.0 . . ?
C62 C61 C66 116.7(8) . . ?
C62 C61 Ge3 124.4(6) . . ?
C66 C61 Ge3 118.7(6) . . ?
C61 C62 C63 121.9(9) . . ?
C61 C62 H62A 119.1 . . ?
C63 C62 H62A 119.1 . . ?
C64 C63 C62 119.6(10) . . ?
C64 C63 H63A 120.2 . . ?
C62 C63 H63A 120.2 . . ?
C65 C64 C63 120.8(9) . . ?
C65 C64 H64A 119.6 . . ?
C63 C64 H64A 119.6 . . ?
C64 C65 C66 118.7(9) . . ?
C64 C65 H65A 120.7 . . ?
C66 C65 H65A 120.7 . . ?
C61 C66 C65 122.2(8) . . ?
C61 C66 H66A 118.9 . . ?
C65 C66 H66A 118.9 . . ?
C72 C67 C68 118.6(8) . . ?
C72 C67 Ge4 116.8(6) . . ?
C68 C67 Ge4 124.4(7) . . ?
C69 C68 C67 119.9(10) . . ?
C69 C68 H68A 120.0 . . ?
C67 C68 H68A 120.0 . . ?
C70 C69 C68 120.6(10) . . ?
C70 C69 H69A 119.7 . . ?
C68 C69 H69A 119.7 . . ?
C69 C70 C71 120.1(9) . . ?
C69 C70 H70A 120.0 . . ?
C71 C70 H70A 120.0 . . ?
C70 C71 C72 119.6(10) . . ?
C70 C71 H71A 120.2 . . ?
C72 C71 H71A 120.2 . . ?
C67 C72 C71 121.2(9) . . ?
C67 C72 H72A 119.4 . . ?
C71 C72 H72A 119.4 . . ?
C78 C73 C74 117.0(8) . . ?
C78 C73 Ge4 121.9(6) . . ?
C74 C73 Ge4 121.0(6) . . ?
C75 C74 C73 121.3(9) . . ?
C75 C74 H74A 119.3 . . ?
C73 C74 H74A 119.3 . . ?
C74 C75 C76 120.0(9) . . ?
C74 C75 H75A 120.0 . . ?
C76 C75 H75A 120.0 . . ?
C77 C76 C75 120.2(9) . . ?
C77 C76 H76A 119.9 . . ?
C75 C76 H76A 119.9 . . ?
C76 C77 C78 119.7(9) . . ?
C76 C77 H77A 120.2 . . ?
C78 C77 H77A 120.2 . . ?
C73 C78 C77 121.7(9) . . ?
C73 C78 H78A 119.2 . . ?
C77 C78 H78A 119.2 . . ?
C80 C79 C84 117.3(7) . . ?
C80 C79 Ge4 120.5(5) . . ?
C84 C79 Ge4 122.2(6) . . ?
C79 C80 C81 121.5(8) . . ?
C79 C80 H80A 119.3 . . ?
C81 C80 H80A 119.3 . . ?
C80 C81 C82 119.7(8) . . ?
C80 C81 H81A 120.1 . . ?
C82 C81 H81A 120.1 . . ?
C81 C82 C83 119.1(8) . . ?
C81 C82 H82A 120.5 . . ?
C83 C82 H82A 120.5 . . ?
C84 C83 C82 120.2(8) . . ?
C84 C83 H83A 119.9 . . ?
C82 C83 H83A 119.9 . . ?
C83 C84 C79 122.1(8) . . ?
C83 C84 H84A 118.9 . . ?
C79 C84 H84A 118.9 . . ?

loop_
_geom_bond_atom_site_label_1
_geom_bond_atom_site_label_2
_geom_bond_distance
_geom_bond_site_symmetry_2
_geom_bond_publ_flag
Fe1 C6 1.750(8) . ?
Fe1 C4 2.081(7) . ?
Fe1 C3 2.093(8) . ?
Fe1 C1 2.094(7) . ?
Fe1 C5 2.102(7) . ?
Fe1 C2 2.114(8) . ?
Fe1 Ge1 2.4102(13) . ?
Fe1 Ge2 2.4235(13) . ?
Fe1 H1F 1.5411(10) . ?
O1 C6 1.146(10) . ?
Ge1 C19 1.968(8) . ?
Ge1 C7 1.969(8) . ?
Ge1 C13 1.973(8) . ?
Ge2 C31 1.969(8) . ?
Ge2 C37 1.979(8) . ?
Ge2 C25 1.986(8) . ?
Ge2 H1F 1.8702(8) . ?
C1 C2 1.411(12) . ?
C1 C5 1.417(12) . ?
C1 H1A 0.9500 . ?
C2 C3 1.393(13) . ?
C2 H2A 0.9500 . ?
C3 C4 1.423(12) . ?
C3 H3A 0.9500 . ?
C4 C5 1.425(12) . ?
C4 H4A 0.9500 . ?
C5 H5A 0.9500 . ?
C7 C12 1.385(11) . ?
C7 C8 1.409(11) . ?
C8 C9 1.382(12) . ?
C8 H8A 0.9500 . ?
C9 C10 1.390(12) . ?
C9 H9A 0.9500 . ?
C10 C11 1.392(13) . ?
C10 H10A 0.9500 . ?
C11 C12 1.388(12) . ?
C11 H11A 0.9500 . ?
C12 H12A 0.9500 . ?
C13 C14 1.379(12) . ?
C13 C18 1.402(12) . ?
C14 C15 1.382(13) . ?
C14 H14A 0.9500 . ?
C15 C16 1.389(15) . ?
C15 H15A 0.9500 . ?
C16 C17 1.407(15) . ?
C16 H16A 0.9500 . ?
C17 C18 1.369(12) . ?
C17 H17A 0.9500 . ?
C18 H18A 0.9500 . ?
C19 C20 1.362(13) . ?
C19 C24 1.373(12) . ?
C20 C21 1.362(14) . ?
C20 H20A 0.9500 . ?
C21 C22 1.355(16) . ?
C21 H21A 0.9500 . ?
C22 C23 1.391(17) . ?
C22 H22A 0.9500 . ?
C23 C24 1.394(15) . ?
C23 H23A 0.9500 . ?
C24 H24A 0.9500 . ?
C25 C26 1.364(12) . ?
C25 C30 1.376(11) . ?
C26 C27 1.405(13) . ?
C26 H26A 0.9500 . ?
C27 C28 1.379(14) . ?
C27 H27A 0.9500 . ?
C28 C29 1.380(13) . ?
C28 H28A 0.9500 . ?
C29 C30 1.380(11) . ?
C29 H29A 0.9500 . ?
C30 H30A 0.9500 . ?
C31 C32 1.362(12) . ?
C31 C36 1.397(12) . ?
C32 C33 1.402(12) . ?
C32 H32A 0.9500 . ?
C33 C34 1.344(16) . ?
C33 H33A 0.9500 . ?
C34 C35 1.382(16) . ?
C34 H34A 0.9500 . ?
C35 C36 1.395(13) . ?
C35 H35A 0.9500 . ?
C36 H36A 0.9500 . ?
C37 C42 1.373(12) . ?
C37 C38 1.382(13) . ?
C38 C39 1.385(17) . ?
C38 H38A 0.9500 . ?
C39 C40 1.34(2) . ?
C39 H39A 0.9500 . ?
C40 C41 1.351(19) . ?
C40 H40A 0.9500 . ?
C41 C42 1.386(14) . ?
C41 H41A 0.9500 . ?
C42 H42A 0.9500 . ?
Fe2 C48 1.742(9) . ?
Fe2 C46 2.101(8) . ?
Fe2 C43 2.101(8) . ?
Fe2 C45 2.102(8) . ?
Fe2 C47 2.106(8) . ?
Fe2 C44 2.107(8) . ?
Fe2 Ge4 2.4139(13) . ?
Fe2 Ge3 2.4275(13) . ?
Ge3 C49 1.954(8) . ?
Ge3 C55 1.969(7) . ?
Ge3 C61 1.978(7) . ?
Ge4 C79 1.970(7) . ?
Ge4 C73 1.976(8) . ?
Ge4 C67 1.977(7) . ?
O2 C48 1.152(10) . ?
C43 C47 1.405(13) . ?
C43 C44 1.418(12) . ?
C43 H43A 0.9500 . ?
C44 C45 1.423(13) . ?
C44 H44A 0.9500 . ?
C45 C46 1.424(13) . ?
C45 H45A 0.9500 . ?
C46 C47 1.388(13) . ?
C46 H46A 0.9500 . ?
C47 H47A 0.9500 . ?
C49 C50 1.368(12) . ?
C49 C54 1.394(12) . ?
C50 C51 1.425(13) . ?
C50 H50A 0.9500 . ?
C51 C52 1.389(15) . ?
C51 H51A 0.9500 . ?
C52 C53 1.383(15) . ?
C52 H52A 0.9500 . ?
C53 C54 1.379(12) . ?
C53 H53A 0.9500 . ?
C54 H54A 0.9500 . ?
C55 C56 1.384(11) . ?
C55 C60 1.404(11) . ?
C56 C57 1.400(11) . ?
C56 H56A 0.9500 . ?
C57 C58 1.361(14) . ?
C57 H57A 0.9500 . ?
C58 C59 1.368(15) . ?
C58 H58A 0.9500 . ?
C59 C60 1.404(13) . ?
C59 H59A 0.9500 . ?
C60 H60A 0.9500 . ?
C61 C62 1.378(12) . ?
C61 C66 1.394(11) . ?
C62 C63 1.390(13) . ?
C62 H62A 0.9500 . ?
C63 C64 1.389(15) . ?
C63 H63A 0.9500 . ?
C64 C65 1.349(15) . ?
C64 H64A 0.9500 . ?
C65 C66 1.414(12) . ?
C65 H65A 0.9500 . ?
C66 H66A 0.9500 . ?
C67 C72 1.382(12) . ?
C67 C68 1.400(12) . ?
C68 C69 1.392(12) . ?
C68 H68A 0.9500 . ?
C69 C70 1.373(17) . ?
C69 H69A 0.9500 . ?
C70 C71 1.380(17) . ?
C70 H70A 0.9500 . ?
C71 C72 1.393(12) . ?
C71 H71A 0.9500 . ?
C72 H72A 0.9500 . ?
C73 C78 1.385(11) . ?
C73 C74 1.398(11) . ?
C74 C75 1.377(13) . ?
C74 H74A 0.9500 . ?
C75 C76 1.380(15) . ?
C75 H75A 0.9500 . ?
C76 C77 1.362(15) . ?
C76 H76A 0.9500 . ?
C77 C78 1.393(12) . ?
C77 H77A 0.9500 . ?
C78 H78A 0.9500 . ?
C79 C80 1.382(11) . ?
C79 C84 1.397(11) . ?
C80 C81 1.387(12) . ?
C80 H80A 0.9500 . ?
C81 C82 1.388(13) . ?
C81 H81A 0.9500 . ?
C82 C83 1.390(13) . ?
C82 H82A 0.9500 . ?
C83 C84 1.357(12) . ?
C83 H83A 0.9500 . ?
C84 H84A 0.9500 . ?

loop_
_geom_torsion_atom_site_label_1
_geom_torsion_atom_site_label_2
_geom_torsion_atom_site_label_3
_geom_torsion_atom_site_label_4
_geom_torsion
_geom_torsion_site_symmetry_1
_geom_torsion_site_symmetry_2
_geom_torsion_site_symmetry_3
_geom_torsion_site_symmetry_4
_geom_torsion_publ_flag
C6 Fe1 Ge1 C19 57.7(4) . . . . ?
C4 Fe1 Ge1 C19 162.4(5) . . . . ?
C3 Fe1 Ge1 C19 152.1(4) . . . . ?
C1 Fe1 Ge1 C19 -141.6(3) . . . . ?
C5 Fe1 Ge1 C19 -132.5(4) . . . . ?
C2 Fe1 Ge1 C19 -178.3(4) . . . . ?
Ge2 Fe1 Ge1 C19 -25.8(3) . . . . ?
C6 Fe1 Ge1 C7 178.2(3) . . . . ?
C4 Fe1 Ge1 C7 -77.2(5) . . . . ?
C3 Fe1 Ge1 C7 -87.4(4) . . . . ?
C1 Fe1 Ge1 C7 -21.1(3) . . . . ?
C5 Fe1 Ge1 C7 -12.0(4) . . . . ?
C2 Fe1 Ge1 C7 -57.8(4) . . . . ?
Ge2 Fe1 Ge1 C7 94.7(2) . . . . ?
C6 Fe1 Ge1 C13 -62.4(4) . . . . ?
C4 Fe1 Ge1 C13 42.3(5) . . . . ?
C3 Fe1 Ge1 C13 32.0(4) . . . . ?
C1 Fe1 Ge1 C13 98.3(3) . . . . ?
C5 Fe1 Ge1 C13 107.4(4) . . . . ?
C2 Fe1 Ge1 C13 61.7(4) . . . . ?
Ge2 Fe1 Ge1 C13 -145.9(3) . . . . ?
C6 Fe1 Ge2 C31 -164.7(3) . . . . ?
C4 Fe1 Ge2 C31 96.7(3) . . . . ?
C3 Fe1 Ge2 C31 104.0(4) . . . . ?
C1 Fe1 Ge2 C31 29.2(3) . . . . ?
C5 Fe1 Ge2 C31 59.4(3) . . . . ?
C2 Fe1 Ge2 C31 39.3(5) . . . . ?
Ge1 Fe1 Ge2 C31 -79.0(2) . . . . ?
C6 Fe1 Ge2 C37 -44.0(4) . . . . ?
C4 Fe1 Ge2 C37 -142.5(4) . . . . ?
C3 Fe1 Ge2 C37 -135.2(5) . . . . ?
C1 Fe1 Ge2 C37 150.0(4) . . . . ?
C5 Fe1 Ge2 C37 -179.8(4) . . . . ?
C2 Fe1 Ge2 C37 160.1(5) . . . . ?
Ge1 Fe1 Ge2 C37 41.8(3) . . . . ?
C6 Fe1 Ge2 C25 77.6(3) . . . . ?
C4 Fe1 Ge2 C25 -20.9(3) . . . . ?
C3 Fe1 Ge2 C25 -13.7(5) . . . . ?
C1 Fe1 Ge2 C25 -88.4(3) . . . . ?
C5 Fe1 Ge2 C25 -58.2(3) . . . . ?
C2 Fe1 Ge2 C25 -78.3(5) . . . . ?
Ge1 Fe1 Ge2 C25 163.4(2) . . . . ?
C6 Fe1 C1 C2 36.0(12) . . . . ?
C4 Fe1 C1 C2 81.4(5) . . . . ?
C3 Fe1 C1 C2 37.5(5) . . . . ?
C5 Fe1 C1 C2 119.9(7) . . . . ?
Ge1 Fe1 C1 C2 -70.0(5) . . . . ?
Ge2 Fe1 C1 C2 171.7(4) . . . . ?
C6 Fe1 C1 C5 -83.8(11) . . . . ?
C4 Fe1 C1 C5 -38.4(5) . . . . ?
C3 Fe1 C1 C5 -82.4(5) . . . . ?
C2 Fe1 C1 C5 -119.9(7) . . . . ?
Ge1 Fe1 C1 C5 170.2(4) . . . . ?
Ge2 Fe1 C1 C5 51.8(5) . . . . ?
C5 C1 C2 C3 0.2(9) . . . . ?
Fe1 C1 C2 C3 -60.1(6) . . . . ?
C5 C1 C2 Fe1 60.3(5) . . . . ?
C6 Fe1 C2 C3 -48.0(6) . . . . ?
C4 Fe1 C2 C3 37.4(5) . . . . ?
C1 Fe1 C2 C3 117.9(7) . . . . ?
C5 Fe1 C2 C3 81.0(6) . . . . ?
Ge1 Fe1 C2 C3 -131.6(5) . . . . ?
Ge2 Fe1 C2 C3 102.8(6) . . . . ?
C6 Fe1 C2 C1 -166.0(5) . . . . ?
C4 Fe1 C2 C1 -80.6(5) . . . . ?
C3 Fe1 C2 C1 -117.9(7) . . . . ?
C5 Fe1 C2 C1 -36.9(5) . . . . ?
Ge1 Fe1 C2 C1 110.5(5) . . . . ?
Ge2 Fe1 C2 C1 -15.1(8) . . . . ?
C1 C2 C3 C4 0.4(9) . . . . ?
Fe1 C2 C3 C4 -59.6(5) . . . . ?
C1 C2 C3 Fe1 60.0(5) . . . . ?
C6 Fe1 C3 C2 141.5(5) . . . . ?
C4 Fe1 C3 C2 -119.8(7) . . . . ?
C1 Fe1 C3 C2 -38.0(5) . . . . ?
C5 Fe1 C3 C2 -81.4(5) . . . . ?
Ge1 Fe1 C3 C2 51.8(5) . . . . ?
Ge2 Fe1 C3 C2 -131.1(4) . . . . ?
C6 Fe1 C3 C4 -98.7(5) . . . . ?
C1 Fe1 C3 C4 81.8(5) . . . . ?
C5 Fe1 C3 C4 38.4(5) . . . . ?
C2 Fe1 C3 C4 119.8(8) . . . . ?
Ge1 Fe1 C3 C4 171.6(4) . . . . ?
Ge2 Fe1 C3 C4 -11.3(7) . . . . ?
C2 C3 C4 C5 -0.8(9) . . . . ?
Fe1 C3 C4 C5 -61.6(5) . . . . ?
C2 C3 C4 Fe1 60.7(6) . . . . ?
C6 Fe1 C4 C3 86.4(6) . . . . ?
C1 Fe1 C4 C3 -79.3(6) . . . . ?
C5 Fe1 C4 C3 -117.4(7) . . . . ?
C2 Fe1 C4 C3 -36.3(5) . . . . ?
Ge1 Fe1 C4 C3 -15.2(8) . . . . ?
Ge2 Fe1 C4 C3 172.3(5) . . . . ?
C6 Fe1 C4 C5 -156.2(5) . . . . ?
C3 Fe1 C4 C5 117.4(7) . . . . ?
C1 Fe1 C4 C5 38.1(5) . . . . ?
C2 Fe1 C4 C5 81.1(5) . . . . ?
Ge1 Fe1 C4 C5 102.2(6) . . . . ?
Ge2 Fe1 C4 C5 -70.3(5) . . . . ?
C2 C1 C5 C4 -0.7(9) . . . . ?
Fe1 C1 C5 C4 60.0(5) . . . . ?
C2 C1 C5 Fe1 -60.7(5) . . . . ?
C3 C4 C5 C1 0.9(8) . . . . ?
Fe1 C4 C5 C1 -60.4(5) . . . . ?
C3 C4 C5 Fe1 61.3(5) . . . . ?
C6 Fe1 C5 C1 151.3(5) . . . . ?
C4 Fe1 C5 C1 117.4(7) . . . . ?
C3 Fe1 C5 C1 79.0(5) . . . . ?
C2 Fe1 C5 C1 36.7(5) . . . . ?
Ge1 Fe1 C5 C1 -14.2(6) . . . . ?
Ge2 Fe1 C5 C1 -132.1(5) . . . . ?
C6 Fe1 C5 C4 33.9(7) . . . . ?
C3 Fe1 C5 C4 -38.4(5) . . . . ?
C1 Fe1 C5 C4 -117.4(7) . . . . ?
C2 Fe1 C5 C4 -80.7(5) . . . . ?
Ge1 Fe1 C5 C4 -131.6(4) . . . . ?
Ge2 Fe1 C5 C4 110.5(5) . . . . ?
C4 Fe1 C6 O1 -25(9) . . . . ?
C3 Fe1 C6 O1 15(9) . . . . ?
C1 Fe1 C6 O1 16(9) . . . . ?
C5 Fe1 C6 O1 -46(9) . . . . ?
C2 Fe1 C6 O1 43(9) . . . . ?
Ge1 Fe1 C6 O1 124(9) . . . . ?
Ge2 Fe1 C6 O1 -123(9) . . . . ?
C19 Ge1 C7 C12 -130.2(7) . . . . ?
C13 Ge1 C7 C12 -18.4(7) . . . . ?
Fe1 Ge1 C7 C12 104.4(6) . . . . ?
C19 Ge1 C7 C8 54.1(7) . . . . ?
C13 Ge1 C7 C8 165.9(6) . . . . ?
Fe1 Ge1 C7 C8 -71.3(6) . . . . ?
C12 C7 C8 C9 0.5(12) . . . . ?
Ge1 C7 C8 C9 176.4(6) . . . . ?
C7 C8 C9 C10 0.7(13) . . . . ?
C8 C9 C10 C11 -1.9(14) . . . . ?
C9 C10 C11 C12 2.1(14) . . . . ?
C8 C7 C12 C11 -0.3(12) . . . . ?
Ge1 C7 C12 C11 -176.0(7) . . . . ?
C10 C11 C12 C7 -1.0(13) . . . . ?
C19 Ge1 C13 C14 64.0(7) . . . . ?
C7 Ge1 C13 C14 -50.0(7) . . . . ?
Fe1 Ge1 C13 C14 -169.6(6) . . . . ?
C19 Ge1 C13 C18 -112.3(7) . . . . ?
C7 Ge1 C13 C18 133.6(7) . . . . ?
Fe1 Ge1 C13 C18 14.1(8) . . . . ?
C18 C13 C14 C15 -1.7(13) . . . . ?
Ge1 C13 C14 C15 -178.3(7) . . . . ?
C13 C14 C15 C16 0.2(15) . . . . ?
C14 C15 C16 C17 2.1(14) . . . . ?
C15 C16 C17 C18 -2.9(14) . . . . ?
C16 C17 C18 C13 1.4(14) . . . . ?
C14 C13 C18 C17 0.9(13) . . . . ?
Ge1 C13 C18 C17 177.3(7) . . . . ?
C7 Ge1 C19 C20 173.9(8) . . . . ?
C13 Ge1 C19 C20 59.6(9) . . . . ?
Fe1 Ge1 C19 C20 -65.3(9) . . . . ?
C7 Ge1 C19 C24 -2.8(10) . . . . ?
C13 Ge1 C19 C24 -117.1(10) . . . . ?
Fe1 Ge1 C19 C24 118.0(9) . . . . ?
C24 C19 C20 C21 -2.0(19) . . . . ?
Ge1 C19 C20 C21 -178.9(11) . . . . ?
C19 C20 C21 C22 -4(2) . . . . ?
C20 C21 C22 C23 8(2) . . . . ?
C21 C22 C23 C24 -7(2) . . . . ?
C20 C19 C24 C23 3.3(19) . . . . ?
Ge1 C19 C24 C23 -179.8(11) . . . . ?
C22 C23 C24 C19 1(2) . . . . ?
C31 Ge2 C25 C26 158.7(8) . . . . ?
C37 Ge2 C25 C26 47.9(9) . . . . ?
Fe1 Ge2 C25 C26 -79.2(8) . . . . ?
C31 Ge2 C25 C30 -22.3(7) . . . . ?
C37 Ge2 C25 C30 -133.1(7) . . . . ?
Fe1 Ge2 C25 C30 99.9(6) . . . . ?
C30 C25 C26 C27 1.7(16) . . . . ?
Ge2 C25 C26 C27 -179.3(9) . . . . ?
C25 C26 C27 C28 -3.5(18) . . . . ?
C26 C27 C28 C29 2.7(17) . . . . ?
C27 C28 C29 C30 -0.1(14) . . . . ?
C26 C25 C30 C29 0.9(13) . . . . ?
Ge2 C25 C30 C29 -178.2(6) . . . . ?
C28 C29 C30 C25 -1.7(13) . . . . ?
C37 Ge2 C31 C32 -118.7(7) . . . . ?
C25 Ge2 C31 C32 127.6(7) . . . . ?
Fe1 Ge2 C31 C32 9.3(8) . . . . ?
C37 Ge2 C31 C36 58.3(7) . . . . ?
C25 Ge2 C31 C36 -55.4(7) . . . . ?
Fe1 Ge2 C31 C36 -173.7(6) . . . . ?
C36 C31 C32 C33 -2.6(13) . . . . ?
Ge2 C31 C32 C33 174.5(7) . . . . ?
C31 C32 C33 C34 1.7(15) . . . . ?
C32 C33 C34 C35 -0.2(16) . . . . ?
C33 C34 C35 C36 -0.3(16) . . . . ?
C34 C35 C36 C31 -0.7(16) . . . . ?
C32 C31 C36 C35 2.1(14) . . . . ?
Ge2 C31 C36 C35 -175.1(8) . . . . ?
C31 Ge2 C37 C42 -161.6(9) . . . . ?
C25 Ge2 C37 C42 -48.9(9) . . . . ?
Fe1 Ge2 C37 C42 72.5(9) . . . . ?
C31 Ge2 C37 C38 10.4(10) . . . . ?
C25 Ge2 C37 C38 123.1(9) . . . . ?
Fe1 Ge2 C37 C38 -115.5(9) . . . . ?
C42 C37 C38 C39 0.9(19) . . . . ?
Ge2 C37 C38 C39 -171.7(12) . . . . ?
C37 C38 C39 C40 -2(3) . . . . ?
C38 C39 C40 C41 0(3) . . . . ?
C39 C40 C41 C42 3(2) . . . . ?
C38 C37 C42 C41 1.7(17) . . . . ?
Ge2 C37 C42 C41 173.9(9) . . . . ?
C40 C41 C42 C37 -4(2) . . . . ?
C48 Fe2 Ge3 C49 -77.6(4) . . . . ?
C46 Fe2 Ge3 C49 15.5(5) . . . . ?
C43 Fe2 Ge3 C49 90.5(4) . . . . ?
C45 Fe2 Ge3 C49 23.9(4) . . . . ?
C47 Fe2 Ge3 C49 77.2(6) . . . . ?
C44 Fe2 Ge3 C49 61.5(4) . . . . ?
Ge4 Fe2 Ge3 C49 -163.0(3) . . . . ?
C48 Fe2 Ge3 C55 165.2(4) . . . . ?
C46 Fe2 Ge3 C55 -101.7(5) . . . . ?
C43 Fe2 Ge3 C55 -26.6(4) . . . . ?
C45 Fe2 Ge3 C55 -93.3(4) . . . . ?
C47 Fe2 Ge3 C55 -40.0(6) . . . . ?
C44 Fe2 Ge3 C55 -55.7(3) . . . . ?
Ge4 Fe2 Ge3 C55 79.8(2) . . . . ?
C48 Fe2 Ge3 C61 41.9(4) . . . . ?
C46 Fe2 Ge3 C61 135.0(5) . . . . ?
C43 Fe2 Ge3 C61 -149.9(4) . . . . ?
C45 Fe2 Ge3 C61 143.4(4) . . . . ?
C47 Fe2 Ge3 C61 -163.2(6) . . . . ?
C44 Fe2 Ge3 C61 -179.0(4) . . . . ?
Ge4 Fe2 Ge3 C61 -43.5(3) . . . . ?
C48 Fe2 Ge4 C79 -58.8(3) . . . . ?
C46 Fe2 Ge4 C79 -150.7(4) . . . . ?
C43 Fe2 Ge4 C79 144.2(4) . . . . ?
C45 Fe2 Ge4 C79 -165.6(6) . . . . ?
C47 Fe2 Ge4 C79 -178.4(4) . . . . ?
C44 Fe2 Ge4 C79 132.5(4) . . . . ?
Ge3 Fe2 Ge4 C79 28.2(2) . . . . ?
C48 Fe2 Ge4 C73 -180.0(3) . . . . ?
C46 Fe2 Ge4 C73 88.2(4) . . . . ?
C43 Fe2 Ge4 C73 23.0(4) . . . . ?
C45 Fe2 Ge4 C73 73.2(6) . . . . ?
C47 Fe2 Ge4 C73 60.4(4) . . . . ?
C44 Fe2 Ge4 C73 11.4(4) . . . . ?
Ge3 Fe2 Ge4 C73 -93.0(2) . . . . ?
C48 Fe2 Ge4 C67 61.7(4) . . . . ?
C46 Fe2 Ge4 C67 -30.2(4) . . . . ?
C43 Fe2 Ge4 C67 -95.3(4) . . . . ?
C45 Fe2 Ge4 C67 -45.2(6) . . . . ?
C47 Fe2 Ge4 C67 -57.9(4) . . . . ?
C44 Fe2 Ge4 C67 -107.0(4) . . . . ?
Ge3 Fe2 Ge4 C67 148.7(2) . . . . ?
C48 Fe2 C43 C47 -20.7(12) . . . . ?
C46 Fe2 C43 C47 -37.7(5) . . . . ?
C45 Fe2 C43 C47 -81.5(6) . . . . ?
C44 Fe2 C43 C47 -119.5(8) . . . . ?
Ge4 Fe2 C43 C47 73.7(5) . . . . ?
Ge3 Fe2 C43 C47 -169.1(5) . . . . ?
C48 Fe2 C43 C44 98.9(10) . . . . ?
C46 Fe2 C43 C44 81.8(6) . . . . ?
C45 Fe2 C43 C44 38.1(5) . . . . ?
C47 Fe2 C43 C44 119.5(8) . . . . ?
Ge4 Fe2 C43 C44 -166.7(5) . . . . ?
Ge3 Fe2 C43 C44 -49.6(5) . . . . ?
C47 C43 C44 C45 -0.1(9) . . . . ?
Fe2 C43 C44 C45 -60.5(5) . . . . ?
C47 C43 C44 Fe2 60.4(5) . . . . ?
C48 Fe2 C44 C43 -144.2(6) . . . . ?
C46 Fe2 C44 C43 -79.1(6) . . . . ?
C45 Fe2 C44 C43 -117.8(7) . . . . ?
C47 Fe2 C44 C43 -36.8(5) . . . . ?
Ge4 Fe2 C44 C43 18.5(6) . . . . ?
Ge3 Fe2 C44 C43 134.5(5) . . . . ?
C48 Fe2 C44 C45 -26.4(8) . . . . ?
C46 Fe2 C44 C45 38.7(5) . . . . ?
C43 Fe2 C44 C45 117.8(7) . . . . ?
C47 Fe2 C44 C45 81.0(6) . . . . ?
Ge4 Fe2 C44 C45 136.3(5) . . . . ?
Ge3 Fe2 C44 C45 -107.7(5) . . . . ?
C43 C44 C45 C46 -0.7(9) . . . . ?
Fe2 C44 C45 C46 -61.2(5) . . . . ?
C43 C44 C45 Fe2 60.5(5) . . . . ?
C48 Fe2 C45 C46 -80.8(6) . . . . ?
C43 Fe2 C45 C46 78.8(6) . . . . ?
C47 Fe2 C45 C46 36.0(6) . . . . ?
C44 Fe2 C45 C46 116.8(8) . . . . ?
Ge4 Fe2 C45 C46 22.1(9) . . . . ?
Ge3 Fe2 C45 C46 -170.8(5) . . . . ?
C48 Fe2 C45 C44 162.5(5) . . . . ?
C46 Fe2 C45 C44 -116.8(8) . . . . ?
C43 Fe2 C45 C44 -37.9(5) . . . . ?
C47 Fe2 C45 C44 -80.8(6) . . . . ?
Ge4 Fe2 C45 C44 -94.7(6) . . . . ?
Ge3 Fe2 C45 C44 72.5(5) . . . . ?
C44 C45 C46 C47 1.3(9) . . . . ?
Fe2 C45 C46 C47 -60.1(6) . . . . ?
C44 C45 C46 Fe2 61.4(5) . . . . ?
C48 Fe2 C46 C47 -135.3(6) . . . . ?
C43 Fe2 C46 C47 38.1(5) . . . . ?
C45 Fe2 C46 C47 120.3(8) . . . . ?
C44 Fe2 C46 C47 81.7(6) . . . . ?
Ge4 Fe2 C46 C47 -48.1(6) . . . . ?
Ge3 Fe2 C46 C47 133.4(5) . . . . ?
C48 Fe2 C46 C45 104.5(6) . . . . ?
C43 Fe2 C46 C45 -82.1(6) . . . . ?
C47 Fe2 C46 C45 -120.3(8) . . . . ?
C44 Fe2 C46 C45 -38.6(6) . . . . ?
Ge4 Fe2 C46 C45 -168.3(5) . . . . ?
Ge3 Fe2 C46 C45 13.2(8) . . . . ?
C45 C46 C47 C43 -1.4(9) . . . . ?
Fe2 C46 C47 C43 -61.1(5) . . . . ?
C45 C46 C47 Fe2 59.7(6) . . . . ?
C44 C43 C47 C46 0.9(9) . . . . ?
Fe2 C43 C47 C46 61.2(6) . . . . ?
C44 C43 C47 Fe2 -60.3(5) . . . . ?
C48 Fe2 C47 C46 53.4(7) . . . . ?
C43 Fe2 C47 C46 -117.5(8) . . . . ?
C45 Fe2 C47 C46 -37.0(6) . . . . ?
C44 Fe2 C47 C46 -80.4(6) . . . . ?
Ge4 Fe2 C47 C46 136.1(5) . . . . ?
Ge3 Fe2 C47 C46 -97.5(7) . . . . ?
C48 Fe2 C47 C43 170.9(5) . . . . ?
C46 Fe2 C47 C43 117.5(8) . . . . ?
C45 Fe2 C47 C43 80.5(6) . . . . ?
C44 Fe2 C47 C43 37.1(5) . . . . ?
Ge4 Fe2 C47 C43 -106.4(5) . . . . ?
Ge3 Fe2 C47 C43 20.0(8) . . . . ?
C46 Fe2 C48 O2 -3(9) . . . . ?
C43 Fe2 C48 O2 -18(9) . . . . ?
C45 Fe2 C48 O2 36(9) . . . . ?
C47 Fe2 C48 O2 -33(9) . . . . ?
C44 Fe2 C48 O2 53(9) . . . . ?
Ge4 Fe2 C48 O2 -115(9) . . . . ?
Ge3 Fe2 C48 O2 132(9) . . . . ?
C55 Ge3 C49 C50 -149.1(7) . . . . ?
C61 Ge3 C49 C50 -36.9(8) . . . . ?
Fe2 Ge3 C49 C50 90.9(7) . . . . ?
C55 Ge3 C49 C54 32.3(8) . . . . ?
C61 Ge3 C49 C54 144.5(7) . . . . ?
Fe2 Ge3 C49 C54 -87.7(7) . . . . ?
C54 C49 C50 C51 0.7(13) . . . . ?
Ge3 C49 C50 C51 -178.0(7) . . . . ?
C49 C50 C51 C52 0.7(15) . . . . ?
C50 C51 C52 C53 -1.3(16) . . . . ?
C51 C52 C53 C54 0.6(16) . . . . ?
C52 C53 C54 C49 0.9(15) . . . . ?
C50 C49 C54 C53 -1.5(13) . . . . ?
Ge3 C49 C54 C53 177.2(7) . . . . ?
C49 Ge3 C55 C56 -145.4(6) . . . . ?
C61 Ge3 C55 C56 102.8(7) . . . . ?
Fe2 Ge3 C55 C56 -27.6(7) . . . . ?
C49 Ge3 C55 C60 39.1(8) . . . . ?
C61 Ge3 C55 C60 -72.7(7) . . . . ?
Fe2 Ge3 C55 C60 156.9(6) . . . . ?
C60 C55 C56 C57 -0.2(12) . . . . ?
Ge3 C55 C56 C57 -175.9(6) . . . . ?
C55 C56 C57 C58 1.5(13) . . . . ?
C56 C57 C58 C59 -4.3(15) . . . . ?
C57 C58 C59 C60 5.9(16) . . . . ?
C58 C59 C60 C55 -4.6(16) . . . . ?
C56 C55 C60 C59 1.8(14) . . . . ?
Ge3 C55 C60 C59 177.5(8) . . . . ?
C49 Ge3 C61 C62 78.7(9) . . . . ?
C55 Ge3 C61 C62 -168.3(8) . . . . ?
Fe2 Ge3 C61 C62 -42.3(9) . . . . ?
C49 Ge3 C61 C66 -97.1(7) . . . . ?
C55 Ge3 C61 C66 15.9(7) . . . . ?
Fe2 Ge3 C61 C66 141.9(6) . . . . ?
C66 C61 C62 C63 -0.8(15) . . . . ?
Ge3 C61 C62 C63 -176.7(9) . . . . ?
C61 C62 C63 C64 2.8(18) . . . . ?
C62 C63 C64 C65 -2.0(18) . . . . ?
C63 C64 C65 C66 -0.6(16) . . . . ?
C62 C61 C66 C65 -2.0(13) . . . . ?
Ge3 C61 C66 C65 174.2(7) . . . . ?
C64 C65 C66 C61 2.7(14) . . . . ?
C79 Ge4 C67 C72 -64.5(7) . . . . ?
C73 Ge4 C67 C72 48.6(7) . . . . ?
Fe2 Ge4 C67 C72 169.5(5) . . . . ?
C79 Ge4 C67 C68 110.6(7) . . . . ?
C73 Ge4 C67 C68 -136.3(6) . . . . ?
Fe2 Ge4 C67 C68 -15.3(7) . . . . ?
C72 C67 C68 C69 -1.6(11) . . . . ?
Ge4 C67 C68 C69 -176.7(6) . . . . ?
C67 C68 C69 C70 1.5(13) . . . . ?
C68 C69 C70 C71 -0.5(14) . . . . ?
C69 C70 C71 C72 -0.3(14) . . . . ?
C68 C67 C72 C71 0.9(12) . . . . ?
Ge4 C67 C72 C71 176.3(7) . . . . ?
C70 C71 C72 C67 0.1(14) . . . . ?
C79 Ge4 C73 C78 -36.1(7) . . . . ?
C67 Ge4 C73 C78 -146.8(6) . . . . ?
Fe2 Ge4 C73 C78 89.0(6) . . . . ?
C79 Ge4 C73 C74 144.9(6) . . . . ?
C67 Ge4 C73 C74 34.2(7) . . . . ?
Fe2 Ge4 C73 C74 -89.9(6) . . . . ?
C78 C73 C74 C75 -1.7(12) . . . . ?
Ge4 C73 C74 C75 177.3(7) . . . . ?
C73 C74 C75 C76 1.3(14) . . . . ?
C74 C75 C76 C77 -0.9(15) . . . . ?
C75 C76 C77 C78 1.0(15) . . . . ?
C74 C73 C78 C77 1.8(12) . . . . ?
Ge4 C73 C78 C77 -177.2(7) . . . . ?
C76 C77 C78 C73 -1.5(14) . . . . ?
C73 Ge4 C79 C80 -119.6(7) . . . . ?
C67 Ge4 C79 C80 -8.2(8) . . . . ?
Fe2 Ge4 C79 C80 118.0(6) . . . . ?
C73 Ge4 C79 C84 60.2(7) . . . . ?
C67 Ge4 C79 C84 171.6(7) . . . . ?
Fe2 Ge4 C79 C84 -62.2(7) . . . . ?
C84 C79 C80 C81 0.1(14) . . . . ?
Ge4 C79 C80 C81 180.0(8) . . . . ?
C79 C80 C81 C82 -2.3(16) . . . . ?
C80 C81 C82 C83 3.4(16) . . . . ?
C81 C82 C83 C84 -2.4(15) . . . . ?
C82 C83 C84 C79 0.2(14) . . . . ?
C80 C79 C84 C83 0.9(13) . . . . ?
Ge4 C79 C84 C83 -178.9(7) . . . . ?
